data_1556659
loop_
_publ_author_name
'Ojelere, O.'
'Graf, D.'
'Mathur, S.'

_publ_section_title
;
 Molecularly Engineered Lithium-Chromium Alkoxide for Selective Synthesis
 of LiCrO2 and Li2CrO4 Nanomaterials
;
_journal_name_full Inorganics
_journal_page_first 22
_journal_paper_doi 10.3390/inorganics7020022
_journal_volume 7
_journal_year 2019
_chemical_formula_moiety 'C24 H52 Cl Cr Li2 O6'
_chemical_formula_sum 'C24 H52 Cl Cr Li2 O6'
_chemical_formula_weight 537.98
_space_group_crystal_system monoclinic
_space_group_IT_number 15
_space_group_name_Hall '-C 2yc'
_space_group_name_H-M_alt 'C 1 2/c 1'
_atom_sites_solution_hydrogens geom
_cell_angle_alpha 90
_cell_angle_beta 133.511(6)
_cell_angle_gamma 90
_cell_formula_units_Z 4
_cell_length_a 25.681(3)
_cell_length_b 8.9889(9)
_cell_length_c 18.4468(18)
_cell_measurement_reflns_used 2000
_cell_measurement_temperature 293(2)
_cell_measurement_theta_max 26.84
_cell_measurement_theta_min 2.06
_cell_volume 3088.3(6)
_computing_structure_refinement 'SHELXL-2014/7 (Sheldrick, 2014)'
_diffrn_ambient_temperature 293(2)
_diffrn_measured_fraction_theta_full 0.996
_diffrn_measured_fraction_theta_max 0.988
_diffrn_measurement_device_type 'IPDS 2T (Stoe & Cie)'
_diffrn_measurement_method '\w and \f scans'
_diffrn_radiation_type MoK\a
_diffrn_radiation_wavelength 0.71073
_diffrn_reflns_av_R_equivalents 0.1434
_diffrn_reflns_av_unetI/netI 0.1498
_diffrn_reflns_Laue_measured_fraction_full 0.996
_diffrn_reflns_Laue_measured_fraction_max 0.988
_diffrn_reflns_limit_h_max 32
_diffrn_reflns_limit_h_min -32
_diffrn_reflns_limit_k_max 11
_diffrn_reflns_limit_k_min -10
_diffrn_reflns_limit_l_max 23
_diffrn_reflns_limit_l_min -23
_diffrn_reflns_number 13927
_diffrn_reflns_point_group_measured_fraction_full 0.996
_diffrn_reflns_point_group_measured_fraction_max 0.988
_diffrn_reflns_theta_full 25.242
_diffrn_reflns_theta_max 26.781
_diffrn_reflns_theta_min 2.187
_exptl_absorpt_coefficient_mu 0.488
_exptl_absorpt_correction_T_max 0.9862
_exptl_absorpt_correction_T_min 0.9126
_exptl_absorpt_correction_type numerical
_exptl_crystal_colour purple
_exptl_crystal_density_diffrn 1.157
_exptl_crystal_density_method 'not measured'
_exptl_crystal_description prism
_exptl_crystal_F_000 1164
_exptl_crystal_size_max 0.200
_exptl_crystal_size_mid 0.100
_exptl_crystal_size_min 0.100
_refine_diff_density_max 0.271
_refine_diff_density_min -0.661
_refine_diff_density_rms 0.059
_refine_ls_extinction_coef 0.0023(3)
_refine_ls_extinction_expression Fc^*^=kFc[1+0.001xFc^2^\l^3^/sin(2\q)]^-1/4^
_refine_ls_extinction_method 'SHELXL-2014/7 (Sheldrick 2014'
_refine_ls_goodness_of_fit_ref 0.778
_refine_ls_hydrogen_treatment constr
_refine_ls_matrix_type full
_refine_ls_number_parameters 158
_refine_ls_number_reflns 3256
_refine_ls_number_restraints 0
_refine_ls_restrained_S_all 0.778
_refine_ls_R_factor_all 0.1314
_refine_ls_R_factor_gt 0.0462
_refine_ls_shift/su_max 0.000
_refine_ls_shift/su_mean 0.000
_refine_ls_structure_factor_coef Fsqd
_refine_ls_weighting_details 'w=1/[\s^2^(Fo^2^)+(0.0376P)^2^] where P=(Fo^2^+2Fc^2^)/3'
_refine_ls_weighting_scheme calc
_refine_ls_wR_factor_gt 0.0854
_refine_ls_wR_factor_ref 0.1054
_reflns_Friedel_coverage 0.000
_reflns_Friedel_fraction_full .
_reflns_Friedel_fraction_max .
_reflns_number_gt 1405
_reflns_number_total 3256
_reflns_threshold_expression 'I > 2\s(I)'
_cod_data_source_file 2-shelx.cif
_cod_data_source_block shelx-1
_cod_original_sg_symbol_H-M 'C 2/c'
_cod_database_code 1556659
_shelx_space_group_comment
;
The symmetry employed for this shelxl refinement is uniquely defined
by the following loop, which should always be used as a source of
symmetry information in preference to the above space-group names.
They are only intended as comments.
;
_shelx_estimated_absorpt_t_min 0.909
_shelx_estimated_absorpt_t_max 0.953

loop_
_space_group_symop_operation_xyz
'x, y, z'
'-x, y, -z+1/2'
'x+1/2, y+1/2, z'
'-x+1/2, y+1/2, -z+1/2'
'-x, -y, -z'
'x, -y, z-1/2'
'-x+1/2, -y+1/2, -z'
'x+1/2, -y+1/2, z-1/2'

loop_
_atom_site_label
_atom_site_type_symbol
_atom_site_fract_x
_atom_site_fract_y
_atom_site_fract_z
_atom_site_U_iso_or_equiv
_atom_site_adp_type
_atom_site_occupancy
_atom_site_site_symmetry_order
_atom_site_calc_flag
_atom_site_refinement_flags_posn
_atom_site_refinement_flags_adp
_atom_site_refinement_flags_occupancy
_atom_site_disorder_assembly
_atom_site_disorder_group
Cr1 Cr 0.0000 0.88395(9) 0.2500 0.0331(2) Uani 1 2 d S T P . .
Li2 Li 0.0483(3) 0.8946(7) 0.4445(4) 0.0427(13) Uani 1 1 d . . . . .
Cl3 Cl 0.0000 1.0000 0.5000 0.0722(5) Uani 1 2 d S . P . .
O2 O 0.13083(13) 0.7845(3) 0.56229(18) 0.0547(7) Uani 1 1 d . . . . .
O4 O -0.01640(11) 0.7847(2) 0.32130(15) 0.0350(5) Uani 1 1 d . . . . .
O5 O 0.07093(11) 0.9808(2) 0.37211(15) 0.0358(5) Uani 1 1 d . . . . .
C1 C -0.06867(17) 0.6748(3) 0.2908(2) 0.0371(8) Uani 1 1 d . . . . .
C3 C 0.12157(17) 1.0936(4) 0.4011(2) 0.0404(8) Uani 1 1 d . . . . .
C10 C 0.1665(2) 0.6660(4) 0.5586(3) 0.0526(10) Uani 1 1 d . . . . .
H10A H 0.2082 0.7033 0.5728 0.063 Uiso 1 1 calc R U . . .
H10B H 0.1343 0.6196 0.4932 0.063 Uiso 1 1 calc R U . . .
C11 C 0.1887(2) 0.5568(4) 0.6372(3) 0.0573(11) Uani 1 1 d . . . . .
H11A H 0.2315 0.5028 0.6642 0.069 Uiso 1 1 calc R U . . .
H11B H 0.1505 0.4863 0.6110 0.069 Uiso 1 1 calc R U . . .
C12 C 0.2031(2) 0.6577(4) 0.7161(3) 0.0538(10) Uani 1 1 d . . . . .
H12A H 0.1928 0.6067 0.7513 0.065 Uiso 1 1 calc R U . . .
H12B H 0.2527 0.6907 0.7642 0.065 Uiso 1 1 calc R U . . .
C13 C 0.1528(3) 0.7870(5) 0.6567(3) 0.0722(12) Uani 1 1 d . . . . .
H13A H 0.1114 0.7778 0.6488 0.087 Uiso 1 1 calc R U . . .
H13B H 0.1770 0.8799 0.6908 0.087 Uiso 1 1 calc R U . . .
C14 C 0.1061(2) 1.1505(4) 0.3098(3) 0.0570(11) Uani 1 1 d . . . . .
H14A H 0.1404 1.2260 0.3302 0.086 Uiso 1 1 calc R U . . .
H14B H 0.1096 1.0697 0.2794 0.086 Uiso 1 1 calc R U . . .
H14C H 0.0585 1.1916 0.2625 0.086 Uiso 1 1 calc R U . . .
C17 C -0.1022(2) 0.6079(5) 0.1917(3) 0.0610(11) Uani 1 1 d . . . . .
H17A H -0.1371 0.5346 0.1724 0.091 Uiso 1 1 calc R U . . .
H17B H -0.1254 0.6847 0.1420 0.091 Uiso 1 1 calc R U . . .
H17C H -0.0657 0.5618 0.1978 0.091 Uiso 1 1 calc R U . . .
C19 C -0.12617(19) 0.7485(4) 0.2810(3) 0.0545(10) Uani 1 1 d . . . . .
H19A H -0.1616 0.6760 0.2605 0.082 Uiso 1 1 calc R U . . .
H19B H -0.1049 0.7900 0.3442 0.082 Uiso 1 1 calc R U . . .
H19C H -0.1486 0.8262 0.2319 0.082 Uiso 1 1 calc R U . . .
C20 C -0.0300(2) 0.5574(4) 0.3723(3) 0.0624(11) Uani 1 1 d . . . . .
H20A H -0.0635 0.4816 0.3544 0.094 Uiso 1 1 calc R U . . .
H20B H 0.0076 0.5139 0.3798 0.094 Uiso 1 1 calc R U . . .
H20C H -0.0097 0.6026 0.4342 0.094 Uiso 1 1 calc R U . . .
C24 C 0.1962(2) 1.0253(4) 0.4754(3) 0.0622(11) Uani 1 1 d . . . . .
H24A H 0.2312 1.0991 0.4960 0.093 Uiso 1 1 calc R U . . .
H24B H 0.2057 0.9900 0.5327 0.093 Uiso 1 1 calc R U . . .
H24C H 0.1988 0.9437 0.4444 0.093 Uiso 1 1 calc R U . . .
C27 C 0.1161(2) 1.2193(4) 0.4495(3) 0.0637(12) Uani 1 1 d . . . . .
H27A H 0.1498 1.2957 0.4693 0.096 Uiso 1 1 calc R U . . .
H27B H 0.0683 1.2595 0.4028 0.096 Uiso 1 1 calc R U . . .
H27C H 0.1265 1.1828 0.5073 0.096 Uiso 1 1 calc R U . . .

loop_
_atom_site_aniso_label
_atom_site_aniso_U_11
_atom_site_aniso_U_22
_atom_site_aniso_U_33
_atom_site_aniso_U_23
_atom_site_aniso_U_13
_atom_site_aniso_U_12
Cr1 0.0348(5) 0.0348(5) 0.0318(5) 0.000 0.0237(4) 0.000
Li2 0.045(3) 0.047(3) 0.040(4) 0.001(3) 0.031(3) 0.003(3)
Cl3 0.0715(10) 0.1005(13) 0.0579(11) -0.0110(9) 0.0497(10) 0.0147(9)
O2 0.0548(16) 0.0738(18) 0.0408(17) 0.0171(13) 0.0349(15) 0.0176(14)
O4 0.0365(13) 0.0354(12) 0.0356(14) -0.0005(10) 0.0258(12) -0.0042(10)
O5 0.0379(13) 0.0364(13) 0.0334(14) -0.0040(10) 0.0247(12) -0.0060(11)
C1 0.0366(19) 0.0345(19) 0.039(2) -0.0023(15) 0.0258(19) -0.0091(16)
C3 0.039(2) 0.042(2) 0.038(2) -0.0037(16) 0.0255(18) -0.0071(17)
C10 0.047(2) 0.069(3) 0.047(3) 0.0082(19) 0.035(2) 0.0084(19)
C11 0.059(3) 0.059(3) 0.053(3) 0.008(2) 0.038(2) 0.002(2)
C12 0.044(2) 0.067(3) 0.037(2) 0.0075(19) 0.023(2) -0.006(2)
C13 0.086(3) 0.066(3) 0.036(3) -0.002(2) 0.031(3) 0.000(3)
C14 0.066(3) 0.053(3) 0.057(3) -0.0022(19) 0.044(2) -0.018(2)
C17 0.069(3) 0.065(3) 0.062(3) -0.024(2) 0.050(2) -0.031(2)
C19 0.048(2) 0.051(2) 0.073(3) 0.004(2) 0.044(2) 0.0008(19)
C20 0.054(2) 0.052(2) 0.075(3) 0.017(2) 0.042(3) -0.002(2)
C24 0.041(2) 0.064(3) 0.062(3) 0.002(2) 0.028(2) -0.007(2)
C27 0.078(3) 0.052(3) 0.067(3) -0.024(2) 0.052(3) -0.020(2)

loop_
_atom_type_symbol
_atom_type_description
_atom_type_scat_dispersion_real
_atom_type_scat_dispersion_imag
_atom_type_scat_source
C C 0.0033 0.0016 'International Tables Vol C Tables 4.2.6.8 and 6.1.1.4'
Cl Cl 0.1484 0.1585 'International Tables Vol C Tables 4.2.6.8 and 6.1.1.4'
Cr Cr 0.3209 0.6236 'International Tables Vol C Tables 4.2.6.8 and 6.1.1.4'
Li Li -0.0003 0.0001 'International Tables Vol C Tables 4.2.6.8 and 6.1.1.4'
O O 0.0106 0.0060 'International Tables Vol C Tables 4.2.6.8 and 6.1.1.4'
H H 0.0000 0.0000 'International Tables Vol C Tables 4.2.6.8 and 6.1.1.4'

loop_
_geom_angle_atom_site_label_1
_geom_angle_atom_site_label_2
_geom_angle_atom_site_label_3
_geom_angle
_geom_angle_site_symmetry_1
_geom_angle_site_symmetry_3
O4 Cr1 O4 122.75(14) . 2
O4 Cr1 O5 124.56(9) . 2
O4 Cr1 O5 83.03(9) 2 2
O4 Cr1 O5 83.03(9) . .
O4 Cr1 O5 124.56(8) 2 .
O5 Cr1 O5 124.52(14) 2 .
O4 Cr1 Li2 41.27(14) . .
O4 Cr1 Li2 141.58(13) 2 .
O5 Cr1 Li2 135.36(13) 2 .
O5 Cr1 Li2 42.05(13) . .
O4 Cr1 Li2 141.58(13) . 2
O4 Cr1 Li2 41.27(14) 2 2
O5 Cr1 Li2 42.05(13) 2 2
O5 Cr1 Li2 135.36(13) . 2
Li2 Cr1 Li2 176.2(2) . 2
O4 Li2 O5 79.4(2) . .
O4 Li2 O2 116.4(3) . .
O5 Li2 O2 110.8(3) . .
O4 Li2 Cl3 116.7(3) . .
O5 Li2 Cl3 130.7(3) . .
O2 Li2 Cl3 102.6(2) . .
O4 Li2 Cr1 39.66(11) . .
O5 Li2 Cr1 40.04(12) . .
O2 Li2 Cr1 124.9(2) . .
Cl3 Li2 Cr1 132.1(2) . .
Li2 Cl3 Li2 180.0(2) . 5_576
C13 O2 C10 110.1(3) . .
C13 O2 Li2 124.5(3) . .
C10 O2 Li2 124.0(3) . .
C1 O4 Cr1 131.23(18) . .
C1 O4 Li2 129.1(2) . .
Cr1 O4 Li2 99.07(19) . .
C3 O5 Cr1 131.36(18) . .
C3 O5 Li2 130.5(2) . .
Cr1 O5 Li2 97.9(2) . .
O4 C1 C17 110.5(2) . .
O4 C1 C19 108.6(3) . .
C17 C1 C19 109.5(3) . .
O4 C1 C20 107.0(3) . .
C17 C1 C20 111.2(3) . .
C19 C1 C20 110.0(3) . .
O5 C3 C27 108.7(2) . .
O5 C3 C24 107.9(3) . .
C27 C3 C24 110.1(3) . .
O5 C3 C14 110.2(3) . .
C27 C3 C14 110.0(3) . .
C24 C3 C14 109.8(3) . .
O2 C10 C11 105.6(3) . .
O2 C10 H10A 110.6 . .
C11 C10 H10A 110.6 . .
O2 C10 H10B 110.6 . .
C11 C10 H10B 110.6 . .
H10A C10 H10B 108.7 . .
C10 C11 C12 102.3(3) . .
C10 C11 H11A 111.3 . .
C12 C11 H11A 111.3 . .
C10 C11 H11B 111.3 . .
C12 C11 H11B 111.3 . .
H11A C11 H11B 109.2 . .
C13 C12 C11 104.0(3) . .
C13 C12 H12A 111.0 . .
C11 C12 H12A 111.0 . .
C13 C12 H12B 111.0 . .
C11 C12 H12B 111.0 . .
H12A C12 H12B 109.0 . .
O2 C13 C12 107.3(3) . .
O2 C13 H13A 110.2 . .
C12 C13 H13A 110.2 . .
O2 C13 H13B 110.2 . .
C12 C13 H13B 110.2 . .
H13A C13 H13B 108.5 . .
C3 C14 H14A 109.5 . .
C3 C14 H14B 109.5 . .
H14A C14 H14B 109.5 . .
C3 C14 H14C 109.5 . .
H14A C14 H14C 109.5 . .
H14B C14 H14C 109.5 . .
C1 C17 H17A 109.5 . .
C1 C17 H17B 109.5 . .
H17A C17 H17B 109.5 . .
C1 C17 H17C 109.5 . .
H17A C17 H17C 109.5 . .
H17B C17 H17C 109.5 . .
C1 C19 H19A 109.5 . .
C1 C19 H19B 109.5 . .
H19A C19 H19B 109.5 . .
C1 C19 H19C 109.5 . .
H19A C19 H19C 109.5 . .
H19B C19 H19C 109.5 . .
C1 C20 H20A 109.5 . .
C1 C20 H20B 109.5 . .
H20A C20 H20B 109.5 . .
C1 C20 H20C 109.5 . .
H20A C20 H20C 109.5 . .
H20B C20 H20C 109.5 . .
C3 C24 H24A 109.5 . .
C3 C24 H24B 109.5 . .
H24A C24 H24B 109.5 . .
C3 C24 H24C 109.5 . .
H24A C24 H24C 109.5 . .
H24B C24 H24C 109.5 . .
C3 C27 H27A 109.5 . .
C3 C27 H27B 109.5 . .
H27A C27 H27B 109.5 . .
C3 C27 H27C 109.5 . .
H27A C27 H27C 109.5 . .
H27B C27 H27C 109.5 . .

loop_
_geom_bond_atom_site_label_1
_geom_bond_atom_site_label_2
_geom_bond_distance
_geom_bond_site_symmetry_2
Cr1 O4 1.8616(19) .
Cr1 O4 1.8616(19) 2
Cr1 O5 1.871(2) 2
Cr1 O5 1.871(2) .
Cr1 Li2 2.881(5) .
Cr1 Li2 2.881(5) 2
Li2 O4 1.924(6) .
Li2 O5 1.948(6) .
Li2 O2 1.963(6) .
Li2 Cl3 2.286(5) .
Cl3 Li2 2.286(5) 5_576
O2 C13 1.415(4) .
O2 C10 1.437(4) .
O4 C1 1.433(3) .
O5 C3 1.431(4) .
C1 C17 1.508(5) .
C1 C19 1.511(4) .
C1 C20 1.517(5) .
C3 C27 1.506(5) .
C3 C24 1.520(5) .
C3 C14 1.528(4) .
C10 C11 1.501(5) .
C10 H10A 0.9700 .
C10 H10B 0.9700 .
C11 C12 1.528(5) .
C11 H11A 0.9700 .
C11 H11B 0.9700 .
C12 C13 1.507(5) .
C12 H12A 0.9700 .
C12 H12B 0.9700 .
C13 H13A 0.9700 .
C13 H13B 0.9700 .
C14 H14A 0.9600 .
C14 H14B 0.9600 .
C14 H14C 0.9600 .
C17 H17A 0.9600 .
C17 H17B 0.9600 .
C17 H17C 0.9600 .
C19 H19A 0.9600 .
C19 H19B 0.9600 .
C19 H19C 0.9600 .
C20 H20A 0.9600 .
C20 H20B 0.9600 .
C20 H20C 0.9600 .
C24 H24A 0.9600 .
C24 H24B 0.9600 .
C24 H24C 0.9600 .
C27 H27A 0.9600 .
C27 H27B 0.9600 .
C27 H27C 0.9600 .

loop_
_geom_torsion_atom_site_label_1
_geom_torsion_atom_site_label_2
_geom_torsion_atom_site_label_3
_geom_torsion_atom_site_label_4
_geom_torsion
_geom_torsion_site_symmetry_1
_geom_torsion_site_symmetry_2
_geom_torsion_site_symmetry_3
_geom_torsion_site_symmetry_4
O4 Cr1 O4 C1 -55.5(2) 2 . . .
O5 Cr1 O4 C1 50.0(3) 2 . . .
O5 Cr1 O4 C1 177.5(2) . . . .
Li2 Cr1 O4 C1 171.7(3) . . . .
Li2 Cr1 O4 C1 -4.4(3) 2 . . .
O4 Cr1 O4 Li2 132.8(2) 2 . . .
O5 Cr1 O4 Li2 -121.7(2) 2 . . .
O5 Cr1 O4 Li2 5.9(2) . . . .
Li2 Cr1 O4 Li2 -176.0(3) 2 . . .
O4 Cr1 O5 C3 179.6(2) . . . .
O4 Cr1 O5 C3 54.3(3) 2 . . .
O5 Cr1 O5 C3 -52.9(2) 2 . . .
Li2 Cr1 O5 C3 -174.7(3) . . . .
Li2 Cr1 O5 C3 1.2(3) 2 . . .
O4 Cr1 O5 Li2 -5.8(2) . . . .
O4 Cr1 O5 Li2 -131.0(2) 2 . . .
O5 Cr1 O5 Li2 121.8(2) 2 . . .
Li2 Cr1 O5 Li2 175.9(3) 2 . . .
Cr1 O4 C1 C17 16.0(4) . . . .
Li2 O4 C1 C17 -174.6(3) . . . .
Cr1 O4 C1 C19 -104.1(3) . . . .
Li2 O4 C1 C19 65.3(4) . . . .
Cr1 O4 C1 C20 137.2(2) . . . .
Li2 O4 C1 C20 -53.4(4) . . . .
Cr1 O5 C3 C27 128.2(3) . . . .
Li2 O5 C3 C27 -44.8(4) . . . .
Cr1 O5 C3 C24 -112.4(3) . . . .
Li2 O5 C3 C24 74.6(4) . . . .
Cr1 O5 C3 C14 7.5(4) . . . .
Li2 O5 C3 C14 -165.5(3) . . . .
C13 O2 C10 C11 22.4(4) . . . .
Li2 O2 C10 C11 -144.6(3) . . . .
O2 C10 C11 C12 -32.0(4) . . . .
C10 C11 C12 C13 29.8(4) . . . .
C10 O2 C13 C12 -2.7(4) . . . .
Li2 O2 C13 C12 164.1(3) . . . .
C11 C12 C13 O2 -17.5(4) . . . .
